data_7050742
loop_
_publ_author_name
'Bensemann, Igor'
'Gdaniec, Maria'
'Po\/lo\'nski, Tadeusz'

_publ_section_title
;
 Supramolecular structures formed by 2-aminopyridine derivatives.
;
_journal_issue 4
_journal_name_full 'New Journal of Chemistry'
_journal_page_first 448
_journal_paper_doi 10.1039/b108861k
_journal_volume 26
_journal_year 2002
_chemical_formula_sum 'C16 H14 N4'
_chemical_formula_weight 262.31
_chemical_melting_point 165.5(5)
_chemical_name_systematic
; 
N,N'-Bis(2-pyridyl)-1,3-diaminobenzene  
;
_space_group_IT_number 60
_symmetry_cell_setting orthorhombic
_symmetry_space_group_name_Hall '-P 2n 2ab'
_symmetry_space_group_name_H-M 'P b c n'
_atom_sites_solution_hydrogens difmap
_atom_sites_solution_primary direct
_atom_sites_solution_secondary difmap
_audit_creation_method SHELXL-97
_cell_angle_alpha 90.00
_cell_angle_beta 90.00
_cell_angle_gamma 90.00
_cell_formula_units_Z 4
_cell_length_a 19.917(4)
_cell_length_b 7.627(2)
_cell_length_c 8.677(2)
_cell_measurement_reflns_used 57
_cell_measurement_temperature 293(2)
_cell_measurement_theta_max 11
_cell_measurement_theta_min 5
_cell_volume 1318.1(5)
_computing_cell_refinement 'Kuma KM-4 software (Kuma Diffraction, 1991)'
_computing_data_collection 'Kuma KM-4 sofware (Kuma Diffraction, 1991)'
_computing_data_reduction 'Kuma KM-4 software (Kuma Diffraction, 1991)'
_computing_publication_material 'SHELXL-97 (Sheldrick, 1997)'
_computing_structure_refinement 'SHELXL-97 (Sheldrick, 1997)'
_computing_structure_solution 'SHELXS-97 (Sheldrick, 1997)'
_diffrn_ambient_temperature 293(2)
_diffrn_measurement_device 'KM-4 four-circle diffractometer'
_diffrn_measurement_method '\w/2\q scan'
_diffrn_radiation_monochromator graphite
_diffrn_radiation_source 'fine-focus sealed tube'
_diffrn_radiation_type MoK\a
_diffrn_radiation_wavelength 0.71073
_diffrn_reflns_av_R_equivalents 0.0000
_diffrn_reflns_av_sigmaI/netI 0.0503
_diffrn_reflns_limit_h_max 23
_diffrn_reflns_limit_h_min 0
_diffrn_reflns_limit_k_max 9
_diffrn_reflns_limit_k_min 0
_diffrn_reflns_limit_l_max 10
_diffrn_reflns_limit_l_min 0
_diffrn_reflns_number 1173
_diffrn_reflns_theta_max 25.05
_diffrn_reflns_theta_min 2.05
_diffrn_standards_decay_% <2%
_diffrn_standards_interval_count 100
_diffrn_standards_number 3
_exptl_absorpt_coefficient_mu 0.082
_exptl_absorpt_correction_type none
_exptl_crystal_colour 'light brown'
_exptl_crystal_density_diffrn 1.322
_exptl_crystal_density_method 'not measured'
_exptl_crystal_description needle
_exptl_crystal_F_000 552
_exptl_crystal_size_max 0.6
_exptl_crystal_size_mid 0.4
_exptl_crystal_size_min 0.2
_refine_diff_density_max 0.172
_refine_diff_density_min -0.159
_refine_diff_density_rms 0.041
_refine_ls_extinction_coef 0.015(3)
_refine_ls_extinction_expression Fc^*^=kFc[1+0.001xFc^2^\l^3^/sin(2\q)]^-1/4^
_refine_ls_extinction_method SHELXL
_refine_ls_goodness_of_fit_ref 1.016
_refine_ls_hydrogen_treatment refall
_refine_ls_matrix_type full
_refine_ls_number_parameters 121
_refine_ls_number_reflns 1173
_refine_ls_number_restraints 0
_refine_ls_restrained_S_all 1.016
_refine_ls_R_factor_all 0.1054
_refine_ls_R_factor_gt 0.0378
_refine_ls_shift/su_max 0.003
_refine_ls_shift/su_mean 0.000
_refine_ls_structure_factor_coef Fsqd
_refine_ls_weighting_details 'calc w=1/[\s^2^(Fo^2^)+(0.0616P)^2^+0.0192P] where P=(Fo^2^+2Fc^2^)/3'
_refine_ls_weighting_scheme calc
_refine_ls_wR_factor_gt 0.1001
_refine_ls_wR_factor_ref 0.1103
_reflns_number_gt 699
_reflns_number_total 1173
_reflns_threshold_expression >2sigma(I)
_cod_data_source_file b108861k.txt
_cod_data_source_block 1
_cod_depositor_comments
;
The following automatic conversions were performed:

'_chemical_melting_point' value '165-166' was changed to '165.5(5)' -
the average value was taken and precision was estimated.

Automatic conversion script
Id: cif_fix_values 1569 2011-02-09 13:29:24Z adriana 
;
_cod_original_sg_symbol_H-M Pbcn
_cod_database_code 7050742

loop_
_symmetry_equiv_pos_as_xyz
'x, y, z'
'-x+1/2, -y+1/2, z+1/2'
'-x, y, -z+1/2'
'x+1/2, -y+1/2, -z'
'-x, -y, -z'
'x-1/2, y-1/2, -z-1/2'
'x, -y, z-1/2'
'-x-1/2, y-1/2, z'

loop_
_atom_site_label
_atom_site_type_symbol
_atom_site_fract_x
_atom_site_fract_y
_atom_site_fract_z
_atom_site_U_iso_or_equiv
_atom_site_adp_type
_atom_site_occupancy
_atom_site_symmetry_multiplicity
_atom_site_calc_flag
_atom_site_refinement_flags
_atom_site_disorder_assembly
_atom_site_disorder_group
N1 N 0.37525(9) -0.1758(2) 0.26113(18) 0.0439(5) Uani 1 1 d . . .
C2 C 0.37322(9) -0.1097(3) 0.4032(2) 0.0370(5) Uani 1 1 d . . .
C3 C 0.33293(11) -0.1844(3) 0.5180(2) 0.0450(5) Uani 1 1 d . . .
C4 C 0.29455(11) -0.3258(3) 0.4834(2) 0.0480(6) Uani 1 1 d . . .
C5 C 0.29687(13) -0.3975(3) 0.3376(2) 0.0549(6) Uani 1 1 d . . .
C6 C 0.33801(12) -0.3183(3) 0.2330(3) 0.0516(6) Uani 1 1 d . . .
N7 N 0.40831(9) 0.0387(2) 0.4358(2) 0.0456(5) Uani 1 1 d . . .
C8 C 0.45483(10) 0.1264(3) 0.3412(2) 0.0405(5) Uani 1 1 d . . .
C9 C 0.5000 0.0361(4) 0.2500 0.0393(7) Uani 1 2 d S . .
C10 C 0.45549(14) 0.3077(3) 0.3431(3) 0.0630(7) Uani 1 1 d . . .
C11 C 0.5000 0.3963(5) 0.2500 0.0782(13) Uani 1 2 d S . .
H7N H 0.4036(12) 0.080(3) 0.526(3) 0.068(8) Uiso 1 1 d . . .
H3 H 0.3340(11) -0.129(2) 0.621(3) 0.047(6) Uiso 1 1 d . . .
H4 H 0.2664(12) -0.371(3) 0.563(3) 0.056(6) Uiso 1 1 d . . .
H5 H 0.2673(13) -0.506(3) 0.306(3) 0.079(7) Uiso 1 1 d . . .
H6 H 0.3390(16) -0.361(3) 0.133(4) 0.082(9) Uiso 1 1 d . . .
H9 H 0.5000 -0.096(4) 0.2500 0.037(7) Uiso 1 2 d S . .
H10 H 0.4235(14) 0.370(3) 0.406(3) 0.080(8) Uiso 1 1 d . . .
H11 H 0.5000 0.519(5) 0.2500 0.086(13) Uiso 1 2 d S . .

loop_
_atom_site_aniso_label
_atom_site_aniso_U_11
_atom_site_aniso_U_22
_atom_site_aniso_U_33
_atom_site_aniso_U_23
_atom_site_aniso_U_13
_atom_site_aniso_U_12
N1 0.0483(11) 0.0530(10) 0.0305(8) -0.0004(7) 0.0031(7) -0.0068(9)
C2 0.0349(10) 0.0446(10) 0.0313(9) 0.0023(9) 0.0005(8) 0.0066(9)
C3 0.0523(12) 0.0520(12) 0.0306(10) 0.0034(10) 0.0045(9) 0.0068(11)
C4 0.0503(12) 0.0518(12) 0.0419(11) 0.0128(10) 0.0100(10) -0.0018(11)
C5 0.0630(14) 0.0560(13) 0.0458(11) 0.0019(11) 0.0041(11) -0.0126(12)
C6 0.0564(13) 0.0600(14) 0.0385(11) -0.0037(11) 0.0048(10) -0.0123(12)
N7 0.0475(10) 0.0576(11) 0.0318(9) -0.0082(8) 0.0056(8) -0.0035(9)
C8 0.0387(10) 0.0490(11) 0.0340(9) -0.0023(9) 0.0008(9) -0.0024(9)
C9 0.0349(14) 0.0482(17) 0.0347(14) 0.000 -0.0001(12) 0.000
C10 0.0621(15) 0.0515(13) 0.0756(16) -0.0111(13) 0.0204(13) 0.0018(12)
C11 0.078(3) 0.044(2) 0.113(3) 0.000 0.036(3) 0.000

loop_
_atom_type_symbol
_atom_type_description
_atom_type_scat_dispersion_real
_atom_type_scat_dispersion_imag
_atom_type_scat_source
C C 0.0033 0.0016 'International Tables Vol C Tables 4.2.6.8 and 6.1.1.4'
H H 0.0000 0.0000 'International Tables Vol C Tables 4.2.6.8 and 6.1.1.4'
N N 0.0061 0.0033 'International Tables Vol C Tables 4.2.6.8 and 6.1.1.4'

loop_
_geom_angle_atom_site_label_1
_geom_angle_atom_site_label_2
_geom_angle_atom_site_label_3
_geom_angle
_geom_angle_site_symmetry_1
_geom_angle_site_symmetry_3
_geom_angle_publ_flag
C2 N1 C6 117.34(17) . . y
N1 C2 N7 119.45(16) . . y
N1 C2 C3 121.41(19) . . y
N7 C2 C3 119.05(18) . . y
C4 C3 C2 119.32(19) . . y
C4 C3 H3 123.7(12) . . y
C2 C3 H3 117.0(13) . . y
C3 C4 C5 120.0(2) . . y
C3 C4 H4 117.5(13) . . y
C5 C4 H4 122.5(13) . . y
C6 C5 C4 117.1(2) . . y
C6 C5 H5 120.5(15) . . y
C4 C5 H5 122.4(15) . . y
N1 C6 C5 124.8(2) . . y
N1 C6 H6 116.4(18) . . y
C5 C6 H6 118.7(18) . . y
C2 N7 C8 127.81(17) . . y
C2 N7 H7N 116.2(17) . . y
C8 N7 H7N 115.8(17) . . y
C9 C8 C10 119.9(2) . . y
C9 C8 N7 121.69(19) . . y
C10 C8 N7 118.36(19) . . y
C8 C9 C8 120.2(3) 3_655 . y
C8 C9 H9 119.91(14) 3_655 . y
C8 C9 H9 119.91(14) . . y
C11 C10 C8 119.3(3) . . y
C11 C10 H10 121.0(16) . . y
C8 C10 H10 119.6(16) . . y
C10 C11 C10 121.2(4) 3_655 . y
C10 C11 H11 119.39(17) 3_655 . y
C10 C11 H11 119.39(18) . . y

loop_
_geom_bond_atom_site_label_1
_geom_bond_atom_site_label_2
_geom_bond_distance
_geom_bond_site_symmetry_2
_geom_bond_publ_flag
N1 C2 1.333(2) . y
N1 C6 1.338(3) . y
C2 N7 1.359(3) . y
C2 C3 1.400(3) . y
C3 C4 1.355(3) . y
C3 H3 0.99(2) . y
C4 C5 1.379(3) . y
C4 H4 0.95(2) . y
C5 C6 1.364(3) . y
C5 H5 1.05(3) . y
C6 H6 0.92(3) . y
N7 C8 1.407(3) . y
N7 H7N 0.85(3) . y
C8 C9 1.382(2) . y
C8 C10 1.383(3) . y
C9 C8 1.382(2) 3_655 y
C9 H9 1.01(3) . y
C10 C11 1.376(3) . y
C10 H10 0.96(3) . y
C11 C10 1.376(3) 3_655 y
C11 H11 0.94(4) . y

loop_
_geom_torsion_atom_site_label_1
_geom_torsion_atom_site_label_2
_geom_torsion_atom_site_label_3
_geom_torsion_atom_site_label_4
_geom_torsion
_geom_torsion_site_symmetry_1
_geom_torsion_site_symmetry_2
_geom_torsion_site_symmetry_3
_geom_torsion_site_symmetry_4
_geom_torsion_publ_flag
N1 C2 N7 C8 -8.2(3) . . . . y
C3 C2 N7 C8 175.1(2) . . . . y
C2 N7 C8 C9 -39.1(3) . . . . y
C2 N7 C8 C10 142.1(2) . . . . y
